data_2102628
loop_
_publ_author_name
'Demartin, Francesco'
'Filippini, Giuseppe'
'Gavezzotti, Angelo'
'Rizzato, Silvia'

_publ_section_title
;
 X-ray diffraction and packing analysis on vintage crystals: Wilhelm
 Koerner's nitrobenzene derivatives from the School of Agricultural
 Sciences in Milano
;
_journal_issue 5
_journal_name_full 'Acta Crystallographica Section B'
_journal_page_first 609
_journal_page_last 620
_journal_paper_doi 10.1107/S0108768104014466
_journal_volume 60
_journal_year 2004
_chemical_formula_sum 'C14 H14 N6 O8'
_chemical_formula_weight 394.31
_chemical_name_systematic
;
 ?
;
_space_group_IT_number 36
_symmetry_cell_setting orthorhombic
_symmetry_space_group_name_Hall 'C 2c -2'
_symmetry_space_group_name_H-M 'C m c 21'
_atom_sites_solution_hydrogens geom
_atom_sites_solution_primary direct
_atom_sites_solution_secondary difmap
_cell_angle_alpha 90
_cell_angle_beta 90
_cell_angle_gamma 90
_cell_formula_units_Z 4
_cell_length_a 12.239(2)
_cell_length_b 10.582(2)
_cell_length_c 13.582(3)
_cell_measurement_reflns_used 790
_cell_measurement_temperature 293(2)
_cell_measurement_theta_max 24
_cell_measurement_theta_min 2
_cell_volume 1759.0(6)
_computing_molecular_graphics 'SCHAKAL (Keller, 1993)'
_computing_structure_refinement 'SHELXL-97 (Sheldrick, 1997)'
_computing_structure_solution 'SIR2000 (Burla et al., 2001)'
_diffrn_ambient_temperature 293(2)
_diffrn_measured_fraction_theta_full 0.994
_diffrn_measured_fraction_theta_max 0.944
_diffrn_measurement_device SMART
_diffrn_measurement_method omega-scan
_diffrn_radiation_monochromator graphite
_diffrn_radiation_type MoK\a
_diffrn_radiation_wavelength 0.71073
_diffrn_reflns_av_R_equivalents 0.0257
_diffrn_reflns_limit_h_max 14
_diffrn_reflns_limit_h_min -14
_diffrn_reflns_limit_k_max 8
_diffrn_reflns_limit_k_min -12
_diffrn_reflns_limit_l_max 15
_diffrn_reflns_limit_l_min -15
_diffrn_reflns_number 4779
_diffrn_reflns_theta_full 24
_diffrn_reflns_theta_max 25
_diffrn_reflns_theta_min 2
_diffrn_standards_decay_% 0
_exptl_absorpt_coefficient_mu 0.124
_exptl_absorpt_correction_T_max 1
_exptl_absorpt_correction_T_min 0.89
_exptl_absorpt_correction_type sadabs
_exptl_crystal_colour needle
_exptl_crystal_density_diffrn 1.489
_exptl_crystal_density_method 'not measured'
_exptl_crystal_description Orange
_exptl_crystal_F_000 816
_exptl_crystal_size_max 0.32
_exptl_crystal_size_mid 0.14
_exptl_crystal_size_min 0.12
_refine_diff_density_max 0.19
_refine_diff_density_min -0.174
_refine_ls_extinction_method none
_refine_ls_goodness_of_fit_all 1.146
_refine_ls_hydrogen_treatment mixed
_refine_ls_matrix_type full
_refine_ls_number_parameters 140
_refine_ls_number_reflns 765
_refine_ls_number_restraints 1
_refine_ls_restrained_S_all 1.145
_refine_ls_R_factor_all 0.0426
_refine_ls_R_factor_obs 0.0368
_refine_ls_shift/su_max 0.717
_refine_ls_shift/su_mean 0.005
_refine_ls_structure_factor_coef Fsqd
_refine_ls_weighting_details 'calc w=1/[\s^2^(Fo^2^)+(0.0757P)^2^+0.3587P] where P=(Fo^2^+2Fc^2^)/3'
_refine_ls_weighting_scheme calc
_refine_ls_wR_factor_all 0.1193
_refine_ls_wR_factor_obs 0.1098
_reflns_number_total 1416
_reflns_threshold_expression >2sigma(I)
_cod_data_source_file na5014.cif
_cod_data_source_block K14
_cod_depositor_comments
;
The following automatic conversions were performed:
'_symmetry_cell_setting' value 'Orthorhombic' changed to 'orthorhombic'
according to '/home/saulius/struct/CIF-dictionaries/cif_core.dic'
dictionary named 'cif_core.dic' version 2.4.1 from 2010-06-29.

Automatic conversion script
Id: cif_fix_enum 1527 2010-12-29 10:47:43Z saulius 

The following automatic conversions were performed:

'_symmetry_cell_setting' value 'Orthorhombic' changed to
'orthorhombic' according to
/home/saulius/struct/CIF-dictionaries/cif_core.dic dictionary named
'cif_core.dic' version 2.4.1 from 2010-06-29.

Automatic conversion script
Id: cif_fix_values 1715 2011-07-08 13:25:40Z adriana 
;
_cod_original_sg_symbol_H-M 'C mc21'
_cod_database_code 2102628

loop_
_symmetry_equiv_pos_as_xyz
'x, y, z'
'-x, -y, z+1/2'
'-x, y, z'
'x, -y, z+1/2'
'x+1/2, y+1/2, z'
'-x+1/2, -y+1/2, z+1/2'
'-x+1/2, y+1/2, z'
'x+1/2, -y+1/2, z+1/2'

loop_
_atom_site_label
_atom_site_fract_x
_atom_site_fract_y
_atom_site_fract_z
_atom_site_U_iso_or_equiv
_atom_site_adp_type
_atom_site_calc_flag
_atom_site_refinement_flags
_atom_site_occupancy
_atom_site_type_symbol
C1A 0.5 0.9173(4) 0.1429(4) 0.0578(12) Uani d S 1 C
C2A 0.4055(2) 0.9918(4) 0.1400(3) 0.0540(7) Uani d . 1 C
C3A 0.4034(3) 1.1216(3) 0.1352(3) 0.0559(8) Uani d . 1 C
H3A 0.3368 1.1639 0.1342 0.067 Uiso calc R 1 H
C4A 0.5 1.1897(5) 0.1318(4) 0.0549(11) Uani d S 1 C
C5A 0.5 0.7766(5) 0.1590(5) 0.0820(19) Uani d S 1 C
H5A1 0.4262 0.7458 0.1579 0.123 Uiso calc PR 0.5 H
H5A2 0.5324 0.7578 0.2217 0.123 Uiso calc PR 0.5 H
H5A3 0.5413 0.7363 0.1078 0.123 Uiso calc PR 0.5 H
N1A 0.5 1.3184(4) 0.1245(4) 0.0774(15) Uani d S 1 N
H1A1 0.4391 1.3589 0.122 0.093 Uiso calc PR 0.5 H
H1A2 0.5609 1.359 0.1225 0.093 Uiso calc PR 0.5 H
N2A 0.2969(3) 0.9313(3) 0.1404(3) 0.0710(9) Uani d . 1 N
O1A 0.2840(3) 0.8365(3) 0.0926(4) 0.0964(11) Uani d . 1 O
O2A 0.2243(2) 0.9814(3) 0.1878(4) 0.0997(11) Uani d . 1 O
C1B 0.5 1.3390(4) 0.3885(4) 0.0559(11) Uani d S 1 C
C2B 0.5945(2) 1.2647(3) 0.3879(3) 0.0548(8) Uani d . 1 C
C3B 0.5969(2) 1.1352(3) 0.3861(3) 0.0541(8) Uani d . 1 C
H3B 0.6636 1.0932 0.3846 0.065 Uiso calc R 1 H
C4B 0.5 1.0662(4) 0.3867(4) 0.0480(10) Uani d S 1 C
C5B 0.5 1.4824(5) 0.3776(6) 0.0803(17) Uani d S 1 C
H5B1 0.5738 1.513 0.3798 0.12 Uiso calc PR 0.5 H
H5B2 0.4588 1.5194 0.4304 0.12 Uiso calc PR 0.5 H
H5B3 0.4674 1.505 0.3158 0.12 Uiso calc PR 0.5 H
N1B 0.5 0.9370(4) 0.3858(4) 0.0631(10) Uani d S 1 N
H1B1 0.5608 0.8964 0.3849 0.076 Uiso calc PR 0.5 H
H1B2 0.4392 0.8964 0.3862 0.076 Uiso calc PR 0.5 H
N2B 0.7023(3) 1.3252(3) 0.3949(3) 0.0767(9) Uani d . 1 N
O1B 0.7108(3) 1.4184(3) 0.4477(4) 0.1015(11) Uani d . 1 O
O2B 0.7784(3) 1.2782(3) 0.3501(5) 0.1116(14) Uani d . 1 O

loop_
_atom_site_aniso_label
_atom_site_aniso_U_11
_atom_site_aniso_U_22
_atom_site_aniso_U_33
_atom_site_aniso_U_12
_atom_site_aniso_U_13
_atom_site_aniso_U_23
C1A 0.070(3) 0.059(3) 0.045(2) 0 0 -0.002(2)
C2A 0.0463(15) 0.0628(16) 0.0527(15) -0.0061(15) 0.0049(17) 0.0017(16)
C3A 0.0468(18) 0.0641(18) 0.0569(17) 0.0024(13) 0.0021(16) 0.0016(16)
C4A 0.048(2) 0.058(3) 0.058(3) 0 0 0.004(2)
C5A 0.119(5) 0.051(3) 0.076(4) 0 0 -0.002(3)
N1A 0.060(2) 0.055(2) 0.116(5) 0 0 0.011(3)
N2A 0.0599(18) 0.0795(19) 0.0737(19) -0.0190(16) 0.0087(17) 0.0021(17)
O1A 0.091(2) 0.095(2) 0.103(2) -0.0444(18) 0.014(2) -0.0178(19)
O2A 0.0592(15) 0.113(2) 0.127(3) -0.0136(17) 0.026(2) -0.007(2)
C1B 0.057(3) 0.057(2) 0.053(2) 0 0 0.001(2)
C2B 0.0469(17) 0.0623(16) 0.0552(17) -0.0094(13) -0.0022(16) 0.0015(18)
C3B 0.0408(17) 0.0660(18) 0.0554(16) 0.0054(13) -0.0002(15) -0.0009(16)
C4B 0.045(2) 0.053(2) 0.046(2) 0 0 -0.002(2)
C5B 0.091(3) 0.054(3) 0.096(5) 0 0 0.004(3)
N1B 0.055(2) 0.058(2) 0.077(3) 0 0 -0.003(2)
N2B 0.060(2) 0.082(2) 0.088(2) -0.0209(16) -0.0092(18) 0.0150(19)
O1B 0.095(2) 0.0926(18) 0.117(3) -0.0395(19) -0.023(2) -0.001(2)
O2B 0.0542(17) 0.124(3) 0.157(4) -0.0172(15) 0.024(2) 0.005(3)

loop_
_atom_type_symbol
_atom_type_description
_atom_type_scat_dispersion_real
_atom_type_scat_dispersion_imag
_atom_type_scat_source
C C 0.0033 0.0016 'International Tables Vol C Tables 4.2.6.8 and 6.1.1.4'
H H 0 0 'International Tables Vol C Tables 4.2.6.8 and 6.1.1.4'
N N 0.0061 0.0033 'International Tables Vol C Tables 4.2.6.8 and 6.1.1.4'
O O 0.0106 0.006 'International Tables Vol C Tables 4.2.6.8 and 6.1.1.4'

loop_
_geom_angle_atom_site_label_1
_geom_angle_atom_site_label_2
_geom_angle_atom_site_label_3
_geom_angle_site_symmetry_1
_geom_angle_site_symmetry_3
_geom_angle
C2A C1A C2A 3_655 . 111.3(4)
C2A C1A C5A 3_655 . 124.2(2)
C2A C1A C5A . . 124.2(2)
C3A C2A C1A . . 125.4(3)
C3A C2A N2A . . 114.6(3)
C1A C2A N2A . . 119.9(3)
C2A C3A C4A . . 120.3(3)
N1A C4A C3A . . 121.4(2)
N1A C4A C3A . 3_655 121.4(2)
C3A C4A C3A . 3_655 117.2(4)
O1A N2A O2A . . 123.5(3)
O1A N2A C2A . . 118.5(3)
O2A N2A C2A . . 118.0(3)
C2B C1B C2B 3_655 . 111.6(4)
C2B C1B C5B 3_655 . 123.99(19)
C2B C1B C5B . . 123.99(19)
C3B C2B C1B . . 125.4(3)
C3B C2B N2B . . 114.7(3)
C1B C2B N2B . . 119.8(3)
C2B C3B C4B . . 120.4(3)
N1B C4B C3B . . 121.63(19)
N1B C4B C3B . 3_655 121.63(19)
C3B C4B C3B . 3_655 116.7(4)
O2B N2B O1B . . 123.8(3)
O2B N2B C2B . . 118.4(4)
O1B N2B C2B . . 117.8(4)

loop_
_geom_bond_atom_site_label_1
_geom_bond_atom_site_label_2
_geom_bond_site_symmetry_2
_geom_bond_distance
C1A C2A 3_655 1.400(4)
C1A C2A . 1.400(4)
C1A C5A . 1.505(6)
C2A C3A . 1.375(5)
C2A N2A . 1.476(4)
C3A C4A . 1.385(4)
C4A N1A . 1.366(6)
C4A C3A 3_655 1.385(4)
N2A O1A . 1.205(5)
N2A O2A . 1.219(5)
C1B C2B 3_655 1.399(4)
C1B C2B . 1.399(4)
C1B C5B . 1.524(5)
C2B C3B . 1.371(4)
C2B N2B . 1.469(4)
C3B C4B . 1.393(4)
C4B N1B . 1.367(5)
C4B C3B 3_655 1.393(4)
N2B O2B . 1.219(5)
N2B O1B . 1.224(5)
